data_2217730
loop_
_publ_author_name
'Deng, Zhao-Peng'
'Gao, Shan'
'Huo, Li-Hua'
'Ng, Seik Weng'

_publ_section_title
;
 Tetraaquabis(4-formylbenzoato-\k<i>O</i>)cobalt(II) tetrahydrate
;
_journal_coeditor_code BT2668
_journal_issue 3
_journal_name_full 'Acta Crystallographica Section E'
_journal_page_first m446
_journal_paper_doi 10.1107/S1600536808003140
_journal_volume 64
_journal_year 2008
_chemical_formula_iupac '[Co (C8 H5 O3)2 (H2 O)4], 4H2 O'
_chemical_formula_moiety 'Co (C8 H5 O3)2 (H2 O)4, 4H2 O'
_chemical_formula_sum 'C16 H26 Co O14'
_chemical_formula_weight 501.30
_chemical_name_systematic
;
Tetraaquabis(4-formylbenzoato-\kO)cobalt(II) tetrahydrate
;
_space_group_IT_number 2
_symmetry_cell_setting triclinic
_symmetry_space_group_name_Hall '-P 1'
_symmetry_space_group_name_H-M 'P -1'
_atom_sites_solution_hydrogens geom
_atom_sites_solution_primary direct
_atom_sites_solution_secondary difmap
_audit_creation_method SHELXL-97
_cell_angle_alpha 77.114(2)
_cell_angle_beta 77.905(2)
_cell_angle_gamma 63.8390(10)
_cell_formula_units_Z 1
_cell_length_a 7.1472(3)
_cell_length_b 7.4759(4)
_cell_length_c 11.5720(6)
_cell_measurement_reflns_used 4983
_cell_measurement_temperature 295(2)
_cell_measurement_theta_max 27.5
_cell_measurement_theta_min 3.1
_cell_volume 536.61(5)
_computing_cell_refinement 'RAPID-AUTO (Rigaku, 1998)'
_computing_data_collection 'RAPID-AUTO (Rigaku, 1998)'
_computing_data_reduction 'CrystalStructure (Rigaku/MSC, 2002)'
_computing_molecular_graphics 'X-SEED (Barbour, 2001)'
_computing_publication_material 'publCIF (Westrip, 2008)'
_computing_structure_refinement 'SHELXL97 (Sheldrick, 2008)'
_computing_structure_solution 'atomic coordinates taken from the isostructural nickel analog'
_diffrn_ambient_temperature 295(2)
_diffrn_detector_area_resol_mean 10.000
_diffrn_measured_fraction_theta_full 0.989
_diffrn_measured_fraction_theta_max 0.989
_diffrn_measurement_device_type 'Rigaku R-AXIS RAPID'
_diffrn_measurement_method \w
_diffrn_radiation_monochromator graphite
_diffrn_radiation_source 'fine-focus sealed tube'
_diffrn_radiation_type MoK\a
_diffrn_radiation_wavelength 0.71073
_diffrn_reflns_av_R_equivalents 0.0155
_diffrn_reflns_av_sigmaI/netI 0.0190
_diffrn_reflns_limit_h_max 9
_diffrn_reflns_limit_h_min -9
_diffrn_reflns_limit_k_max 9
_diffrn_reflns_limit_k_min -9
_diffrn_reflns_limit_l_max 14
_diffrn_reflns_limit_l_min -15
_diffrn_reflns_number 5294
_diffrn_reflns_theta_full 27.46
_diffrn_reflns_theta_max 27.46
_diffrn_reflns_theta_min 3.07
_diffrn_standards_decay_% 0
_diffrn_standards_interval_count 0
_diffrn_standards_interval_time 0
_diffrn_standards_number 0
_exptl_absorpt_coefficient_mu 0.869
_exptl_absorpt_correction_T_max 0.832
_exptl_absorpt_correction_T_min 0.666
_exptl_absorpt_correction_type multi-scan
_exptl_absorpt_process_details '(ABSCOR; Higashi, 1995)'
_exptl_crystal_colour Pink
_exptl_crystal_density_diffrn 1.551
_exptl_crystal_density_method 'not measured'
_exptl_crystal_description Prism
_exptl_crystal_F_000 261
_exptl_crystal_size_max 0.30
_exptl_crystal_size_mid 0.26
_exptl_crystal_size_min 0.22
_refine_diff_density_max 0.355
_refine_diff_density_min -0.274
_refine_ls_extinction_method none
_refine_ls_goodness_of_fit_ref 1.033
_refine_ls_hydrogen_treatment mixed
_refine_ls_matrix_type full
_refine_ls_number_parameters 174
_refine_ls_number_reflns 2426
_refine_ls_number_restraints 12
_refine_ls_restrained_S_all 1.031
_refine_ls_R_factor_all 0.0297
_refine_ls_R_factor_gt 0.0270
_refine_ls_shift/su_max 0.001
_refine_ls_shift/su_mean 0.000
_refine_ls_structure_factor_coef Fsqd
_refine_ls_weighting_details 'calc w=1/[\s^2^(Fo^2^)+(0.0481P)^2^+0.1724P] where P=(Fo^2^+2Fc^2^)/3'
_refine_ls_weighting_scheme calc
_refine_ls_wR_factor_gt 0.0760
_refine_ls_wR_factor_ref 0.0798
_reflns_number_gt 2270
_reflns_number_total 2426
_reflns_threshold_expression I>2\s(I)
_cod_data_source_file bt2668.cif
_cod_data_source_block I
_cod_depositor_comments
;
The following automatic conversions were performed:
'_symmetry_cell_setting' value 'Triclinic' changed to 'triclinic'
according to '/home/saulius/struct/CIF-dictionaries/cif_core.dic'
dictionary named 'cif_core.dic' version 2.4.1 from 2010-06-29.

Automatic conversion script
Id: cif_fix_enum 1527 2010-12-29 10:47:43Z saulius 

The following automatic conversions were performed:

'_symmetry_cell_setting' value 'Triclinic' changed to 'triclinic'
according to /home/saulius/struct/CIF-dictionaries/cif_core.dic
dictionary named 'cif_core.dic' version 2.4.1 from 2010-06-29.

Automatic conversion script
Id: cif_fix_values 1715 2011-07-08 13:25:40Z adriana 
;
_cod_database_code 2217730
_cod_database_fobs_code 2217730

loop_
_symmetry_equiv_pos_as_xyz
'x, y, z'
'-x, -y, -z'

loop_
_atom_site_type_symbol
_atom_site_label
_atom_site_fract_x
_atom_site_fract_y
_atom_site_fract_z
_atom_site_U_iso_or_equiv
_atom_site_adp_type
_atom_site_calc_flag
_atom_site_refinement_flags
_atom_site_occupancy
Co Co1 0.5000 0.5000 0.5000 0.02806(11) Uani d S 1
O O1 0.45499(18) 0.39037(19) 0.36093(10) 0.0359(3) Uani d . 1
O O2 0.0927(2) 0.2392(2) -0.11561(12) 0.0492(3) Uani d . 1
O O3 0.76754(19) 0.3176(2) 0.25021(12) 0.0460(3) Uani d . 1
O O1W 0.19780(18) 0.52308(19) 0.58061(11) 0.0381(3) Uani d D 1
H H1W1 0.192(3) 0.570(3) 0.6429(14) 0.057(7) Uiso d D 1
H H1W2 0.091(3) 0.602(3) 0.5461(19) 0.071(8) Uiso d D 1
O O2W 0.3680(2) 0.79054(18) 0.40003(12) 0.0408(3) Uani d D 1
H H2W1 0.329(4) 0.893(3) 0.434(2) 0.067(8) Uiso d D 1
H H2W2 0.271(3) 0.807(4) 0.362(2) 0.069(8) Uiso d D 1
O O3W 0.2016(3) 1.1588(2) 0.48800(14) 0.0544(4) Uani d D 1
H H3W1 0.152(3) 1.158(3) 0.5610(10) 0.051(6) Uiso d D 1
H H3W2 0.282(4) 1.218(4) 0.470(2) 0.096(11) Uiso d D 1
O O4W -0.0173(2) 1.1045(2) 0.71542(13) 0.0534(4) Uani d D 1
H H4W1 0.001(4) 1.159(3) 0.767(2) 0.076(8) Uiso d D 1
H H4W2 0.048(5) 0.9775(14) 0.731(3) 0.096(11) Uiso d D 1
C C1 0.2664(3) 0.2311(2) -0.11986(15) 0.0384(4) Uani d . 1
H H1 0.3563 0.2070 -0.1910 0.046 Uiso calc R 1
C C2 0.3455(2) 0.2570(2) -0.01950(13) 0.0311(3) Uani d . 1
C C3 0.2157(2) 0.3005(3) 0.08787(15) 0.0351(3) Uani d . 1
H H3 0.0779 0.3139 0.0967 0.042 Uiso calc R 1
C C4 0.2921(2) 0.3237(3) 0.18106(14) 0.0344(3) Uani d . 1
H H4 0.2052 0.3537 0.2525 0.041 Uiso calc R 1
C C5 0.4989(2) 0.3026(2) 0.16869(13) 0.0279(3) Uani d . 1
C C6 0.6284(2) 0.2574(2) 0.06149(14) 0.0321(3) Uani d . 1
H H6 0.7668 0.2420 0.0528 0.039 Uiso calc R 1
C C7 0.5514(3) 0.2353(2) -0.03205(14) 0.0334(3) Uani d . 1
H H7 0.6380 0.2059 -0.1037 0.040 Uiso calc R 1
C C8 0.5803(2) 0.3383(2) 0.26758(13) 0.0297(3) Uani d . 1

loop_
_atom_site_aniso_label
_atom_site_aniso_U_11
_atom_site_aniso_U_22
_atom_site_aniso_U_33
_atom_site_aniso_U_12
_atom_site_aniso_U_13
_atom_site_aniso_U_23
Co1 0.02531(16) 0.03279(16) 0.02910(16) -0.01180(12) -0.00411(10) -0.01027(11)
O1 0.0324(5) 0.0492(6) 0.0324(6) -0.0187(5) -0.0014(4) -0.0167(5)
O2 0.0491(8) 0.0561(8) 0.0500(8) -0.0196(6) -0.0160(6) -0.0179(6)
O3 0.0315(6) 0.0714(9) 0.0433(7) -0.0231(6) -0.0004(5) -0.0248(6)
O1W 0.0298(6) 0.0469(7) 0.0409(7) -0.0161(5) -0.0034(5) -0.0134(5)
O2W 0.0431(7) 0.0362(6) 0.0432(7) -0.0124(5) -0.0143(5) -0.0063(5)
O3W 0.0666(9) 0.0547(8) 0.0556(9) -0.0350(8) -0.0125(7) -0.0084(7)
O4W 0.0528(8) 0.0562(9) 0.0547(9) -0.0140(7) -0.0207(6) -0.0204(7)
C1 0.0468(9) 0.0372(8) 0.0326(8) -0.0149(7) -0.0078(7) -0.0104(6)
C2 0.0378(8) 0.0278(7) 0.0290(7) -0.0132(6) -0.0063(6) -0.0055(5)
C3 0.0300(7) 0.0459(9) 0.0341(8) -0.0184(7) -0.0029(6) -0.0102(6)
C4 0.0325(8) 0.0448(8) 0.0276(7) -0.0171(7) 0.0008(6) -0.0106(6)
C5 0.0300(7) 0.0268(6) 0.0278(7) -0.0114(6) -0.0048(5) -0.0056(5)
C6 0.0292(7) 0.0348(7) 0.0331(8) -0.0137(6) -0.0007(6) -0.0084(6)
C7 0.0379(8) 0.0340(7) 0.0273(7) -0.0143(6) 0.0017(6) -0.0093(6)
C8 0.0295(7) 0.0297(7) 0.0305(7) -0.0110(6) -0.0050(6) -0.0071(5)

loop_
_atom_type_symbol
_atom_type_description
_atom_type_scat_dispersion_real
_atom_type_scat_dispersion_imag
_atom_type_scat_source
C C 0.0033 0.0016 'International Tables Vol C Tables 4.2.6.8 and 6.1.1.4'
H H 0.0000 0.0000 'International Tables Vol C Tables 4.2.6.8 and 6.1.1.4'
O O 0.0106 0.0060 'International Tables Vol C Tables 4.2.6.8 and 6.1.1.4'
Co Co 0.3494 0.9721 'International Tables Vol C Tables 4.2.6.8 and 6.1.1.4'

loop_
_geom_angle_atom_site_label_1
_geom_angle_atom_site_label_2
_geom_angle_atom_site_label_3
_geom_angle_site_symmetry_1
_geom_angle_site_symmetry_3
_geom_angle
O1 Co1 O1 . 2_666 180.0
O1 Co1 O1W . 2_666 93.12(5)
O1 Co1 O1W 2_666 2_666 86.88(5)
O1 Co1 O1W . . 86.88(5)
O1 Co1 O1W 2_666 . 93.12(5)
O1W Co1 O1W 2_666 . 180.0
O1 Co1 O2W . . 86.82(5)
O1 Co1 O2W 2_666 . 93.18(5)
O1W Co1 O2W 2_666 . 89.23(5)
O1W Co1 O2W . . 90.77(5)
O1 Co1 O2W . 2_666 93.18(5)
O1 Co1 O2W 2_666 2_666 86.82(5)
O1W Co1 O2W 2_666 2_666 90.77(5)
O1W Co1 O2W . 2_666 89.23(5)
O2W Co1 O2W . 2_666 180.0
C8 O1 Co1 . . 127.37(10)
Co1 O1W H1W1 . . 97.7(16)
Co1 O1W H1W2 . . 120.0(19)
H1W1 O1W H1W2 . . 108.3(14)
Co1 O2W H2W1 . . 118.7(17)
Co1 O2W H2W2 . . 113.8(17)
H2W1 O2W H2W2 . . 108.9(15)
H3W1 O3W H3W2 . . 110.9(15)
H4W1 O4W H4W2 . . 109.2(15)
O2 C1 C2 . . 124.23(16)
O2 C1 H1 . . 117.9
C2 C1 H1 . . 117.9
C7 C2 C3 . . 119.95(14)
C7 C2 C1 . . 119.56(14)
C3 C2 C1 . . 120.49(14)
C4 C3 C2 . . 119.79(14)
C4 C3 H3 . . 120.1
C2 C3 H3 . . 120.1
C3 C4 C5 . . 120.42(14)
C3 C4 H4 . . 119.8
C5 C4 H4 . . 119.8
C6 C5 C4 . . 119.52(14)
C6 C5 C8 . . 119.64(13)
C4 C5 C8 . . 120.77(13)
C7 C6 C5 . . 120.04(14)
C7 C6 H6 . . 120.0
C5 C6 H6 . . 120.0
C6 C7 C2 . . 120.27(14)
C6 C7 H7 . . 119.9
C2 C7 H7 . . 119.9
O3 C8 O1 . . 124.60(14)
O3 C8 C5 . . 117.39(13)
O1 C8 C5 . . 118.00(13)

loop_
_geom_bond_atom_site_label_1
_geom_bond_atom_site_label_2
_geom_bond_site_symmetry_2
_geom_bond_distance
_geom_bond_publ_flag
Co1 O1 . 2.0980(10) yes
Co1 O1 2_666 2.0980(10) ?
Co1 O1W 2_666 2.1130(10) ?
Co1 O1w . 2.1130(10) yes
Co1 O2w . 2.1160(10) yes
Co1 O2W 2_666 2.1160(10) ?
O1 C8 . 1.2630(18) ?
O2 C1 . 1.207(2) ?
O3 C8 . 1.2543(19) ?
O1W H1W1 . 0.858(9) ?
O1W H1W2 . 0.844(9) ?
O2W H2W1 . 0.849(9) ?
O2W H2W2 . 0.848(9) ?
O3W H3W1 . 0.845(9) ?
O3W H3W2 . 0.838(10) ?
O4W H4W1 . 0.847(10) ?
O4W H4W2 . 0.849(10) ?
C1 C2 . 1.475(2) ?
C1 H1 . 0.9300 ?
C2 C7 . 1.388(2) ?
C2 C3 . 1.393(2) ?
C3 C4 . 1.381(2) ?
C3 H3 . 0.9300 ?
C4 C5 . 1.395(2) ?
C4 H4 . 0.9300 ?
C5 C6 . 1.393(2) ?
C5 C8 . 1.507(2) ?
C6 C7 . 1.382(2) ?
C6 H6 . 0.9300 ?
C7 H7 . 0.9300 ?

loop_
_geom_hbond_atom_site_label_D
_geom_hbond_atom_site_label_H
_geom_hbond_atom_site_label_A
_geom_hbond_site_symmetry_A
_geom_hbond_distance_DH
_geom_hbond_distance_HA
_geom_hbond_distance_DA
_geom_hbond_angle_DHA
_geom_hbond_publ_flag
O1W H1W1 O3 2_666 0.860(10) 1.770(10) 2.611(2) 166(2) y
O1W H1W2 O3W 2_576 0.840(10) 2.110(10) 2.925(2) 161(2) y
O2W H2W1 O3W . 0.850(10) 1.970(10) 2.808(2) 168(2) y
O2W H2W2 O4W 2_576 0.850(10) 1.970(10) 2.808(2) 169(2) y
O3W H3W1 O4W . 0.850(10) 2.000(10) 2.810(2) 159(2) y
O3W H3W2 O1 1_565 0.840(10) 2.190(10) 2.992(2) 159(2) y
O4W H4W1 O2 1_566 0.850(10) 1.930(10) 2.771(2) 169(3) y
O4W H4W2 O3 2_666 0.850(10) 2.000(10) 2.841(2) 172(3) y

loop_
_geom_torsion_atom_site_label_1
_geom_torsion_atom_site_label_2
_geom_torsion_atom_site_label_3
_geom_torsion_atom_site_label_4
_geom_torsion_site_symmetry_1
_geom_torsion
O1 Co1 O1 C8 2_666 0E1(10)
O1W Co1 O1 C8 2_666 -0.75(13)
O1W Co1 O1 C8 . 179.25(13)
O2W Co1 O1 C8 . 88.31(13)
O2W Co1 O1 C8 2_666 -91.69(13)
O2 C1 C2 C7 . 176.99(16)
O2 C1 C2 C3 . -2.3(3)
C7 C2 C3 C4 . 0.6(2)
C1 C2 C3 C4 . 179.83(15)
C2 C3 C4 C5 . -0.4(2)
C3 C4 C5 C6 . -0.1(2)
C3 C4 C5 C8 . 176.80(15)
C4 C5 C6 C7 . 0.5(2)
C8 C5 C6 C7 . -176.45(13)
C5 C6 C7 C2 . -0.4(2)
C3 C2 C7 C6 . -0.2(2)
C1 C2 C7 C6 . -179.45(14)
Co1 O1 C8 O3 . 10.4(2)
Co1 O1 C8 C5 . -168.27(9)
C6 C5 C8 O3 . -2.7(2)
C4 C5 C8 O3 . -179.67(15)
C6 C5 C8 O1 . 176.00(14)
C4 C5 C8 O1 . -0.9(2)
